data_4321746
loop_
_publ_author_name
'P. Shiv Halasyamani'
'Robin J. Francis'
'Susan M. Walker'
'Dermot O'Hare'

_publ_contact_author_address
;
Inorganic Chemistry Laboratory
University of Oxford
South Parks Rd.
Oxford
OX1 3QR
;
_publ_contact_author_email 'dermot.ohare@chem.ox.ac.uk '
_publ_contact_author_fax ' 01865 272 690 '
_publ_contact_author_name 'Prof. Dermot O'Hare'
_publ_contact_author_phone ' 01865 272 658 '
_publ_section_title
;
 New Layered Uranium(VI) Molybdates: Syntheses and Structures of
 (NH~3~(CH~2~)~3~NH~3~)(H~3~O)~2~(UO~2~)~3~(MoO~4~)~5~,
 C(NH~2~)~3~(OH)(MoO~4~), (C~4~H~12~N~2~)(UO~2~)(MoO~4~)~2~, and
 (C~5~H~14~N~2~)(UO~2~)(MoO~4~)~2.H~2~O
;
_journal_name_full 'Inorganic Chemistry'
_journal_page_first 271
_journal_page_last 279
_journal_paper_doi 10.1021/ic980836r
_journal_volume 38
_journal_year 1999
_chemical_compound_source 'hydrothermal synthesis'
_chemical_formula_moiety 'C4 H12 U1 MO2 O10 N2'
_chemical_formula_structural 'C4 H12 U1 MO2 O10 N2'
_chemical_formula_sum 'C4 H12 Mo2 N2 O10 U'
_chemical_formula_weight 678.07
_chemical_name_systematic
;
 
 ?
;
_space_group_IT_number 2
_symmetry_cell_setting triclinic
_symmetry_Int_Tables_number 2
_symmetry_space_group_name_Hall '-P 1'
_symmetry_space_group_name_H-M 'P -1'
_atom_sites_solution_hydrogens geom
_atom_sites_solution_primary direct
_atom_sites_solution_secondary difmap
_cell_angle_alpha 97.008(3)
_cell_angle_beta 96.454(3)
_cell_angle_gamma 110.456(3)
_cell_formula_units_Z 2
_cell_length_a 7.096(1)
_cell_length_b 8.388(1)
_cell_length_c 11.634(1)
_cell_measurement_reflns_used 25
_cell_measurement_temperature 150.0(2)
_cell_measurement_theta_max 0
_cell_measurement_theta_min 0
_cell_volume 634.94(13)
_computing_molecular_graphics 'Ortep-3 for Windows (Farrugia, 1997)'
_computing_publication_material 'WinGX publication routines (Farrugia, 1997)'
_computing_structure_refinement 'SHELXL-93 (Sheldrick, 1993)'
_diffrn_ambient_temperature 150.0(2)
_diffrn_radiation_monochromator graphite
_diffrn_radiation_source 'fine-focus sealed tube'
_diffrn_radiation_type MoK\a
_diffrn_radiation_wavelength 0.71073
_diffrn_reflns_av_R_equivalents 0.0420
_diffrn_reflns_av_sigmaI/netI 0.0395
_diffrn_reflns_limit_h_max 8
_diffrn_reflns_limit_h_min 0
_diffrn_reflns_limit_k_max 9
_diffrn_reflns_limit_k_min -10
_diffrn_reflns_limit_l_max 14
_diffrn_reflns_limit_l_min -14
_diffrn_reflns_number 2439
_diffrn_reflns_theta_max 26.47
_diffrn_reflns_theta_min 1.79
_exptl_absorpt_coefficient_mu 14.716
_exptl_crystal_colour yellow
_exptl_crystal_density_diffrn 3.547
_exptl_crystal_density_method none
_exptl_crystal_description prism
_exptl_crystal_F_000 612
_exptl_crystal_size_max 0.30
_exptl_crystal_size_mid 0.15
_exptl_crystal_size_min 0.10
_refine_diff_density_max 4.472
_refine_diff_density_min -2.672
_refine_diff_density_rms 0.388
_refine_ls_extinction_coef 0.029(1)
_refine_ls_extinction_expression Fc^*^=kFc[1+0.001xFc^2^\l^3^/sin(2\q)]^-1/4^
_refine_ls_extinction_method SHELXL
_refine_ls_goodness_of_fit_all 1.184
_refine_ls_goodness_of_fit_obs 1.188
_refine_ls_matrix_type full
_refine_ls_number_parameters 173
_refine_ls_number_reflns 2439
_refine_ls_number_restraints 0
_refine_ls_restrained_S_all 1.184
_refine_ls_R_factor_all 0.0359
_refine_ls_R_factor_obs 0.0357
_refine_ls_shift/esd_max -0.002
_refine_ls_shift/esd_mean 0
_refine_ls_structure_factor_coef Fsqd
_refine_ls_weighting_details 'w=1/[\s^2^(Fo^2^)+(0.0617P)^2^+0.3764P] where P=(Fo^2^+2Fc^2^)/3'
_refine_ls_weighting_scheme calc
_refine_ls_wR_factor_all 0.0987
_refine_ls_wR_factor_obs 0.0986
_reflns_number_observed 2413
_reflns_number_total 2439
_reflns_observed_criterion >2sigma(I)
_cod_data_source_file ic980836r_3.cif
_cod_data_source_block umopiperazine
_cod_depositor_comments
;
The following automatic conversions were performed:

'_refine_ls_weighting_scheme' value 'calc
w=1/[\s^2^(Fo^2^)+(0.0617P)^2^+0.3764P] where P=(Fo^2^+2Fc^2^)/3' was
changed to 'calc'. New tag '_refine_ls_weighting_details' was
created. The value of the new tag was set to
'w=1/[\s^2^(Fo^2^)+(0.0617P)^2^+0.3764P] where P=(Fo^2^+2Fc^2^)/3'.

Automatic conversion script
Id: cif_fix_values 3143 2015-03-26 13:38:13Z robertas 
;
_cod_original_cell_volume 634.9(1)
_cod_database_code 4321746

loop_
_symmetry_equiv_pos_as_xyz
'x, y, z'
'-x, -y, -z'

loop_
_atom_site_aniso_label
_atom_site_aniso_U_11
_atom_site_aniso_U_22
_atom_site_aniso_U_33
_atom_site_aniso_U_23
_atom_site_aniso_U_13
_atom_site_aniso_U_12
U1 0.0034(2) 0.0071(2) 0.0072(2) 0.0017(1) 0.0013(1) 0.0011(1)
Mo1 0.0038(3) 0.0081(3) 0.0069(3) 0.0016(2) 0.0014(2) 0.0020(2)
Mo2 0.0041(3) 0.0086(3) 0.0080(3) 0.0017(2) 0.0006(2) 0.0014(2)
O1 0.009(2) 0.017(2) 0.015(2) 0.003(2) 0.005(2) 0.008(2)
O2 0.007(2) 0.017(2) 0.012(2) 0.005(2) 0.005(2) 0.006(2)
O3 0.013(2) 0.011(2) 0.013(3) 0.000(2) 0.002(2) 0.003(2)
O4 0.010(2) 0.014(3) 0.011(3) 0.003(2) 0.002(2) -0.001(2)
O5 0.013(2) 0.024(3) 0.009(2) 0.002(2) 0.002(2) 0.011(2)
O6 0.009(2) 0.012(2) 0.015(2) 0.005(2) 0.000(2) 0.004(2)
O7 0.006(2) 0.011(2) 0.014(2) 0.002(2) 0.004(2) 0.002(2)
O8 0.009(2) 0.013(2) 0.024(3) 0.003(2) 0.006(2) 0.002(2)
O9 0.009(2) 0.012(3) 0.013(3) 0.003(2) -0.001(2) 0.002(2)
O10 0.017(3) 0.015(3) 0.020(3) 0.002(2) 0.002(2) 0.007(2)
N1 0.008(3) 0.008(3) 0.017(3) 0.004(2) 0.004(2) 0.004(2)
C1 0.017(4) 0.007(3) 0.018(4) 0.002(3) 0.006(3) 0.005(3)
C2 0.013(3) 0.014(4) 0.012(3) -0.001(3) -0.002(3) -0.001(3)
N2 0.019(3) 0.012(3) 0.016(3) -0.001(2) -0.002(2) 0.009(3)
C3 0.017(4) 0.019(4) 0.020(4) 0.004(3) 0.000(3) 0.006(3)
C4 0.025(4) 0.019(4) 0.016(4) 0.006(3) 0.007(3) 0.011(3)

loop_
_atom_site_label
_atom_site_type_symbol
_atom_site_fract_x
_atom_site_fract_y
_atom_site_fract_z
_atom_site_U_iso_or_equiv
_atom_site_thermal_displace_type
_atom_site_occupancy
_atom_site_calc_flag
_atom_site_refinement_flags
_atom_site_disorder_group
U1 U 0.29300(3) 0.02814(3) 0.24143(2) 0.0060(2) Uani 1 d . .
Mo1 Mo 0.78681(9) 0.09174(8) 0.10407(5) 0.0062(2) Uani 1 d . .
Mo2 Mo 0.37220(9) 0.15131(8) 0.56817(5) 0.0072(2) Uani 1 d . .
O1 O 0.7972(7) -0.0038(6) -0.0381(4) 0.012(1) Uani 1 d . .
O2 O 0.2046(7) 0.0714(6) 0.4290(4) 0.0111(9) Uani 1 d . .
O3 O 0.2441(7) 0.2266(6) 0.6700(4) 0.012(1) Uani 1 d . .
O4 O 0.1567(8) -0.1981(7) 0.2291(4) 0.013(1) Uani 1 d . .
O5 O 0.9906(7) 0.0854(6) 0.2054(4) 0.014(1) Uani 1 d . .
O6 O 0.5528(7) 0.0154(6) 0.3817(4) 0.011(1) Uani 1 d . .
O7 O 0.5500(7) -0.0277(6) 0.1439(4) 0.010(1) Uani 1 d . .
O8 O 0.5853(7) 0.3265(6) 0.5592(5) 0.015(1) Uani 1 d . .
O9 O 0.4335(8) 0.2532(6) 0.2512(4) 0.012(1) Uani 1 d . .
O10 O 0.8084(8) 0.3046(7) 0.1070(5) 0.017(1) Uani 1 d . .
N1 N 0.9687(8) 0.3466(7) 0.5495(5) 0.010(1) Uani 1 d . .
H1A H 1.0189(8) 0.2666(7) 0.5823(5) 0.013 Uiso 1 calc R .
H1B H 0.8243(8) 0.3073(7) 0.5493(5) 0.013 Uiso 1 calc R .
C1 C 1.007(1) 0.3493(9) 0.4267(6) 0.013(1) Uani 1 d . .
H1C H 0.939(1) 0.2361(9) 0.3804(6) 0.017 Uiso 1 calc R .
H1D H 1.151(1) 0.3826(9) 0.4256(6) 0.017 Uiso 1 calc R .
C2 C 0.929(1) 0.4773(9) 0.3752(6) 0.015(2) Uani 1 d . .
H2A H 0.958(1) 0.4828(9) 0.2969(6) 0.019 Uiso 1 calc R .
H2B H 0.784(1) 0.4397(9) 0.3716(6) 0.019 Uiso 1 calc R .
N2 N 0.611(1) 0.5476(8) 0.1174(6) 0.015(1) Uani 1 d . .
H2C H 0.680(1) 0.6329(8) 0.1864(6) 0.02 Uiso 1 calc R .
H2D H 0.618(1) 0.4395(8) 0.1322(6) 0.02 Uiso 1 calc R .
C3 C 0.716(1) 0.598(1) 0.0165(7) 0.019(2) Uani 1 d . .
H3A H 0.854(1) 0.604(1) 0.0330(7) 0.024 Uiso 1 calc R .
H3B H 0.720(1) 0.711(1) 0.0056(7) 0.024 Uiso 1 calc R .
C4 C 0.392(1) 0.530(1) 0.0943(7) 0.019(2) Uani 1 d . .
H4A H 0.385(1) 0.640(1) 0.0861(7) 0.023 Uiso 1 calc R .
H4B H 0.327(1) 0.492(1) 0.1595(7) 0.023 Uiso 1 calc R .

loop_
_atom_type_symbol
_atom_type_description
_atom_type_scat_dispersion_real
_atom_type_scat_dispersion_imag
_atom_type_scat_source
C C 0.0033 0.0016 'International Tables Vol C Tables 4.2.6.8 and 6.1.1.4'
H H 0 0 'International Tables Vol C Tables 4.2.6.8 and 6.1.1.4'
N N 0.0061 0.0033 'International Tables Vol C Tables 4.2.6.8 and 6.1.1.4'
O O 0.0106 0.006 'International Tables Vol C Tables 4.2.6.8 and 6.1.1.4'
Mo Mo -1.6832 0.6857 'International Tables Vol C Tables 4.2.6.8 and 6.1.1.4'
U U -9.6767 9.6646 'International Tables Vol C Tables 4.2.6.8 and 6.1.1.4'

loop_
_geom_angle_atom_site_label_1
_geom_angle_atom_site_label_2
_geom_angle_atom_site_label_3
_geom_angle
_geom_angle_site_symmetry_1
_geom_angle_site_symmetry_3
O4 U1 O9 178.5(2) . .
O4 U1 O1 89.5(2) . 2_655
O9 U1 O1 89.7(2) . 2_655
O4 U1 O2 89.3(2) . .
O9 U1 O2 92.0(2) . .
O1 U1 O2 147.2(2) 2_655 .
O4 U1 O5 92.8(2) . 1_455
O9 U1 O5 88.2(2) . 1_455
O1 U1 O5 71.6(2) 2_655 1_455
O2 U1 O5 75.8(2) . 1_455
O4 U1 O6 90.6(2) . .
O9 U1 O6 89.2(2) . .
O1 U1 O6 140.8(2) 2_655 .
O2 U1 O6 71.9(2) . .
O5 U1 O6 147.5(2) 1_455 .
O4 U1 O7 90.3(2) . .
O9 U1 O7 88.2(2) . .
O1 U1 O7 70.5(2) 2_655 .
O2 U1 O7 142.2(2) . .
O5 U1 O7 141.9(2) 1_455 .
O6 U1 O7 70.3(2) . .
O10 Mo1 O1 110.8(2) . .
O10 Mo1 O5 109.2(2) . .
O1 Mo1 O5 109.1(2) . .
O10 Mo1 O7 109.5(2) . .
O1 Mo1 O7 108.7(2) . .
O5 Mo1 O7 109.6(2) . .
O8 Mo2 O3 106.3(2) . .
O8 Mo2 O6 110.0(2) . 2_656
O3 Mo2 O6 110.2(2) . 2_656
O8 Mo2 O2 110.9(2) . .
O3 Mo2 O2 108.4(2) . .
O6 Mo2 O2 110.9(2) 2_656 .
Mo1 O1 U1 147.1(3) . 2_655
Mo2 O2 U1 127.8(2) . .
Mo1 O5 U1 149.6(3) . 1_655
Mo2 O6 U1 136.4(2) 2_656 .
Mo1 O7 U1 138.2(2) . .
C1 N1 C2 111.6(5) . 2_766
N1 C1 C2 109.2(6) . .
N1 C2 C1 109.8(6) 2_766 .
C3 N2 C4 111.7(6) . .
N2 C3 C4 110.5(6) . 2_665
N2 C4 C3 110.0(6) . 2_665

loop_
_geom_bond_atom_site_label_1
_geom_bond_atom_site_label_2
_geom_bond_distance
_geom_bond_site_symmetry_2
U1 O4 1.782(5) .
U1 O9 1.782(5) .
U1 O1 2.345(5) 2_655
U1 O2 2.358(5) .
U1 O5 2.362(5) 1_455
U1 O6 2.361(4) .
U1 O7 2.401(4) .
Mo1 O10 1.733(5) .
Mo1 O1 1.768(5) .
Mo1 O5 1.780(5) .
Mo1 O7 1.776(5) .
Mo2 O8 1.725(5) .
Mo2 O3 1.758(5) .
Mo2 O6 1.797(5) 2_656
Mo2 O2 1.797(5) .
O1 U1 2.345(5) 2_655
O5 U1 2.362(5) 1_655
O6 Mo2 1.797(5) 2_656
N1 C1 1.487(9) .
N1 C2 1.505(8) 2_766
C1 C2 1.52(1) .
C2 N1 1.505(8) 2_766
N2 C3 1.48(1) .
N2 C4 1.49(1) .
C3 C4 1.51(1) 2_665
C4 C3 1.51(1) 2_665
